data_7131935
loop_
_publ_author_name
'Tsuchiya, Takahiro'
'Hamano, Tomohiro'
'Inoue, Masahiro'
'Nakamura, Tomoya'
'Wakamiya, Atsushi'
'Mazaki, Yasuhiro'

_publ_section_title
;
 Intense Absorption of Azulene Realized by Molecular Orbital Inversion
;
_journal_name_full 'Chemical Communications'
_journal_paper_doi 10.1039/D3CC02311G
_journal_year 2023
_chemical_formula_sum 'C34 H24 Br2 N2'
_chemical_formula_weight 620.37
_space_group_crystal_system monoclinic
_space_group_IT_number 14
_space_group_name_Hall '-P 2ybc'
_space_group_name_H-M_alt 'P 1 21/c 1'
_atom_sites_solution_hydrogens geom
_audit_creation_method SHELXL-2018/1
_audit_update_record
;
2023-07-12 deposited with the CCDC.	2023-07-25 downloaded from the CCDC.
;
_cell_angle_alpha 90
_cell_angle_beta 96.493(2)
_cell_angle_gamma 90
_cell_formula_units_Z 4
_cell_length_a 17.1091(3)
_cell_length_b 9.5266(2)
_cell_length_c 17.0439(3)
_cell_measurement_reflns_used 8062
_cell_measurement_temperature 120(2)
_cell_measurement_theta_max 74.5660
_cell_measurement_theta_min 5.1990
_cell_volume 2760.19(9)
_computing_cell_refinement 'CrysAlisPro 1.171.39.45i (Rigaku OD, 2018)'
_computing_data_collection 'CrysAlisPro 1.171.39.45i (Rigaku OD, 2018)'
_computing_data_reduction 'CrysAlisPro 1.171.39.45i (Rigaku OD, 2018)'
_computing_structure_refinement 'SHELXL-2018/1 (Sheldrick, 2018)'
_diffrn_ambient_temperature 120(2)
_diffrn_detector_area_resol_mean 10.0
_diffrn_measured_fraction_theta_full 0.997
_diffrn_measured_fraction_theta_max 0.996
_diffrn_measurement_device_type Rigaku_Synergy-S
_diffrn_measurement_method '\w scans'
_diffrn_radiation_type CuK\a
_diffrn_radiation_wavelength 1.54184
_diffrn_reflns_av_R_equivalents 0.0408
_diffrn_reflns_av_unetI/netI 0.0460
_diffrn_reflns_Laue_measured_fraction_full 0.997
_diffrn_reflns_Laue_measured_fraction_max 0.996
_diffrn_reflns_limit_h_max 20
_diffrn_reflns_limit_h_min -20
_diffrn_reflns_limit_k_max 11
_diffrn_reflns_limit_k_min -9
_diffrn_reflns_limit_l_max 20
_diffrn_reflns_limit_l_min -15
_diffrn_reflns_number 15053
_diffrn_reflns_point_group_measured_fraction_full 0.997
_diffrn_reflns_point_group_measured_fraction_max 0.996
_diffrn_reflns_theta_full 67.684
_diffrn_reflns_theta_max 67.998
_diffrn_reflns_theta_min 2.599
_diffrn_source 'microfocus sealed X-ray tube'
_exptl_absorpt_coefficient_mu 3.915
_exptl_absorpt_correction_T_max 1.000000
_exptl_absorpt_correction_T_min 0.63165
_exptl_absorpt_correction_type multi-scan
_exptl_crystal_colour 'dark brown'
_exptl_crystal_density_diffrn 1.493
_exptl_crystal_description plate
_exptl_crystal_F_000 1248
_exptl_crystal_size_max 0.219
_exptl_crystal_size_mid 0.091
_exptl_crystal_size_min 0.017
_refine_diff_density_max 0.485
_refine_diff_density_min -0.316
_refine_diff_density_rms 0.073
_refine_ls_extinction_method none
_refine_ls_goodness_of_fit_ref 1.061
_refine_ls_hydrogen_treatment constr
_refine_ls_matrix_type full
_refine_ls_number_parameters 343
_refine_ls_number_reflns 5018
_refine_ls_number_restraints 0
_refine_ls_restrained_S_all 1.061
_refine_ls_R_factor_all 0.0370
_refine_ls_R_factor_gt 0.0316
_refine_ls_shift/su_max 0.001
_refine_ls_shift/su_mean 0.000
_refine_ls_structure_factor_coef Fsqd
_refine_ls_weighting_details 'w=1/[\s^2^(Fo^2^)+(0.0358P)^2^+1.7695P] where P=(Fo^2^+2Fc^2^)/3'
_refine_ls_weighting_scheme calc
_refine_ls_wR_factor_gt 0.0800
_refine_ls_wR_factor_ref 0.0843
_reflns_Friedel_coverage 0.000
_reflns_number_gt 4434
_reflns_number_total 5018
_reflns_threshold_expression 'I > 2\s(I)'
_cod_data_source_file d3cc02311g2.cif
_cod_data_source_block 13br2_26(ph2n)2az
_cod_original_sg_symbol_H-M 'P 21/c'
_cod_database_code 7131935
_shelx_shelxl_version_number 2018/1
_shelx_space_group_comment
;
The symmetry employed for this shelxl refinement is uniquely defined
by the following loop, which should always be used as a source of
symmetry information in preference to the above space-group names.
They are only intended as comments.
;
_shelx_estimated_absorpt_t_min 0.481
_shelx_estimated_absorpt_t_max 0.936

loop_
_space_group_symop_operation_xyz
'x, y, z'
'-x, y+1/2, -z+1/2'
'-x, -y, -z'
'x, -y-1/2, z-1/2'

loop_
_atom_site_label
_atom_site_type_symbol
_atom_site_fract_x
_atom_site_fract_y
_atom_site_fract_z
_atom_site_U_iso_or_equiv
_atom_site_adp_type
_atom_site_occupancy
_atom_site_site_symmetry_order
_atom_site_calc_flag
_atom_site_refinement_flags_posn
_atom_site_refinement_flags_adp
_atom_site_refinement_flags_occupancy
_atom_site_disorder_assembly
_atom_site_disorder_group
Br37 Br 0.81293(2) 0.65656(3) 0.79706(2) 0.02885(9) Uani 1 1 d . . . . .
Br38 Br 0.66019(2) 0.60004(3) 0.47704(2) 0.02732(9) Uani 1 1 d . . . . .
N11 N 0.39983(12) 0.6461(2) 0.77204(12) 0.0223(4) Uani 1 1 d . . . . .
N24 N 0.82176(12) 0.6153(2) 0.60353(13) 0.0258(4) Uani 1 1 d . . . . .
C12 C 0.39290(14) 0.6221(2) 0.85431(14) 0.0219(5) Uani 1 1 d . . . . .
C4 C 0.65355(14) 0.6418(2) 0.71745(14) 0.0206(5) Uani 1 1 d . . . . .
C1 C 0.47147(14) 0.6465(2) 0.74257(14) 0.0205(5) Uani 1 1 d . . . . .
C2 C 0.53928(15) 0.6627(2) 0.79821(14) 0.0236(5) Uani 1 1 d . . . . .
H2 H 0.529015 0.677906 0.851178 0.028 Uiso 1 1 calc R U . . .
C3 C 0.61745(15) 0.6598(2) 0.78675(14) 0.0225(5) Uani 1 1 d . . . . .
H3 H 0.652883 0.671946 0.833332 0.027 Uiso 1 1 calc R U . . .
C10 C 0.47096(14) 0.6318(2) 0.65977(14) 0.0224(5) Uani 1 1 d . . . . .
H10 H 0.420213 0.625519 0.630945 0.027 Uiso 1 1 calc R U . . .
C18 C 0.32634(14) 0.6537(2) 0.72159(13) 0.0211(5) Uani 1 1 d . . . . .
C8 C 0.61374(14) 0.6290(2) 0.63648(14) 0.0204(5) Uani 1 1 d . . . . .
C13 C 0.36410(15) 0.7279(3) 0.89945(15) 0.0260(5) Uani 1 1 d . . . . .
H13 H 0.351125 0.817257 0.876835 0.031 Uiso 1 1 calc R U . . .
C6 C 0.74799(15) 0.6243(2) 0.63228(14) 0.0230(5) Uani 1 1 d . . . . .
C9 C 0.53324(14) 0.6254(2) 0.61438(13) 0.0213(5) Uani 1 1 d . . . . .
H9 H 0.518315 0.617029 0.559173 0.026 Uiso 1 1 calc R U . . .
C7 C 0.67384(15) 0.6196(2) 0.58751(14) 0.0222(5) Uani 1 1 d . . . . .
C25 C 0.84786(15) 0.7308(3) 0.56080(14) 0.0251(5) Uani 1 1 d . . . . .
C17 C 0.41287(16) 0.4919(3) 0.88762(15) 0.0276(5) Uani 1 1 d . . . . .
H17 H 0.432553 0.419806 0.856740 0.033 Uiso 1 1 calc R U . . .
C31 C 0.87359(15) 0.5068(3) 0.63398(14) 0.0261(5) Uani 1 1 d . . . . .
C5 C 0.73408(15) 0.6388(2) 0.71141(14) 0.0239(5) Uani 1 1 d . . . . .
C19 C 0.28189(15) 0.5336(3) 0.70521(15) 0.0275(5) Uani 1 1 d . . . . .
H19 H 0.299083 0.446300 0.727874 0.033 Uiso 1 1 calc R U . . .
C30 C 0.90286(16) 0.7111(3) 0.50714(15) 0.0301(5) Uani 1 1 d . . . . .
H30 H 0.921533 0.619528 0.497412 0.036 Uiso 1 1 calc R U . . .
C23 C 0.30044(16) 0.7824(3) 0.69079(15) 0.0281(5) Uani 1 1 d . . . . .
H23 H 0.330548 0.864810 0.703244 0.034 Uiso 1 1 calc R U . . .
C26 C 0.81822(16) 0.8649(3) 0.57152(16) 0.0303(5) Uani 1 1 d . . . . .
H26 H 0.779803 0.878990 0.606862 0.036 Uiso 1 1 calc R U . . .
C16 C 0.40379(17) 0.4685(3) 0.96619(16) 0.0325(6) Uani 1 1 d . . . . .
H16 H 0.418057 0.380190 0.989499 0.039 Uiso 1 1 calc R U . . .
C36 C 0.95370(16) 0.5302(3) 0.65360(16) 0.0318(6) Uani 1 1 d . . . . .
H36 H 0.975792 0.619431 0.644469 0.038 Uiso 1 1 calc R U . . .
C32 C 0.84259(17) 0.3752(3) 0.64767(17) 0.0328(6) Uani 1 1 d . . . . .
H32 H 0.788098 0.357697 0.633898 0.039 Uiso 1 1 calc R U . . .
C14 C 0.35452(17) 0.7015(3) 0.97797(16) 0.0321(6) Uani 1 1 d . . . . .
H14 H 0.334370 0.772767 1.009111 0.038 Uiso 1 1 calc R U . . .
C29 C 0.93011(16) 0.8260(3) 0.46807(16) 0.0352(6) Uani 1 1 d . . . . .
H29 H 0.969075 0.812915 0.433207 0.042 Uiso 1 1 calc R U . . .
C22 C 0.23019(18) 0.7897(3) 0.64164(16) 0.0347(6) Uani 1 1 d . . . . .
H22 H 0.212202 0.877488 0.620236 0.042 Uiso 1 1 calc R U . . .
C21 C 0.18632(16) 0.6703(3) 0.62366(16) 0.0344(6) Uani 1 1 d . . . . .
H21 H 0.138506 0.675782 0.589538 0.041 Uiso 1 1 calc R U . . .
C15 C 0.37423(17) 0.5720(3) 1.01087(15) 0.0335(6) Uani 1 1 d . . . . .
H15 H 0.367366 0.554265 1.064511 0.040 Uiso 1 1 calc R U . . .
C20 C 0.21199(16) 0.5419(3) 0.65541(16) 0.0327(6) Uani 1 1 d . . . . .
H20 H 0.181703 0.459590 0.643053 0.039 Uiso 1 1 calc R U . . .
C27 C 0.84510(17) 0.9782(3) 0.53024(17) 0.0362(6) Uani 1 1 d . . . . .
H27 H 0.824523 1.069407 0.537342 0.043 Uiso 1 1 calc R U . . .
C35 C 1.00085(18) 0.4230(4) 0.68641(18) 0.0420(7) Uani 1 1 d . . . . .
H35 H 1.055591 0.439022 0.699389 0.050 Uiso 1 1 calc R U . . .
C28 C 0.90121(17) 0.9592(3) 0.47929(17) 0.0375(6) Uani 1 1 d . . . . .
H28 H 0.919943 1.037087 0.452034 0.045 Uiso 1 1 calc R U . . .
C33 C 0.8911(2) 0.2691(3) 0.68145(19) 0.0426(7) Uani 1 1 d . . . . .
H33 H 0.869484 0.179766 0.691184 0.051 Uiso 1 1 calc R U . . .
C34 C 0.9699(2) 0.2925(4) 0.70076(19) 0.0454(8) Uani 1 1 d . . . . .
H34 H 1.002977 0.219929 0.723783 0.054 Uiso 1 1 calc R U . . .

loop_
_atom_site_aniso_label
_atom_site_aniso_U_11
_atom_site_aniso_U_22
_atom_site_aniso_U_33
_atom_site_aniso_U_23
_atom_site_aniso_U_13
_atom_site_aniso_U_12
Br37 0.02115(14) 0.03649(16) 0.02776(15) -0.00196(10) -0.00219(10) -0.00028(10)
Br38 0.02985(15) 0.03213(15) 0.02080(14) -0.00373(9) 0.00641(10) -0.00230(10)
N11 0.0202(10) 0.0260(10) 0.0213(9) 0.0019(8) 0.0048(8) 0.0005(8)
N24 0.0203(10) 0.0263(10) 0.0318(11) 0.0034(9) 0.0069(9) 0.0001(8)
C12 0.0191(11) 0.0237(11) 0.0233(11) 0.0004(9) 0.0039(9) -0.0024(9)
C4 0.0208(11) 0.0196(10) 0.0210(11) -0.0008(9) 0.0005(9) -0.0020(9)
C1 0.0222(11) 0.0171(10) 0.0223(11) 0.0010(9) 0.0031(9) -0.0003(9)
C2 0.0274(12) 0.0253(12) 0.0186(10) -0.0008(9) 0.0054(9) 0.0006(9)
C3 0.0244(12) 0.0223(11) 0.0201(11) 0.0001(9) -0.0002(9) -0.0014(9)
C10 0.0199(11) 0.0241(11) 0.0229(11) -0.0014(9) 0.0004(9) -0.0019(9)
C18 0.0195(11) 0.0264(12) 0.0181(10) 0.0004(9) 0.0054(9) 0.0017(9)
C8 0.0246(12) 0.0164(10) 0.0204(11) 0.0006(8) 0.0036(9) -0.0002(9)
C13 0.0266(12) 0.0225(11) 0.0291(12) -0.0001(10) 0.0037(10) 0.0018(10)
C6 0.0231(12) 0.0190(10) 0.0272(12) 0.0008(9) 0.0044(10) 0.0006(9)
C9 0.0243(12) 0.0210(10) 0.0182(10) -0.0012(9) 0.0013(9) -0.0006(9)
C7 0.0252(12) 0.0201(10) 0.0217(11) -0.0004(9) 0.0048(9) -0.0016(9)
C25 0.0242(12) 0.0274(12) 0.0235(11) 0.0016(10) 0.0016(10) -0.0032(10)
C17 0.0348(13) 0.0211(11) 0.0278(12) -0.0012(10) 0.0071(10) 0.0015(10)
C31 0.0258(12) 0.0274(12) 0.0258(11) -0.0030(10) 0.0066(10) 0.0016(10)
C5 0.0229(12) 0.0233(11) 0.0252(12) 0.0006(9) 0.0010(10) -0.0007(9)
C19 0.0284(13) 0.0248(12) 0.0297(12) 0.0026(10) 0.0048(10) -0.0003(10)
C30 0.0258(12) 0.0384(14) 0.0258(12) -0.0018(11) 0.0021(10) -0.0039(11)
C23 0.0328(14) 0.0247(12) 0.0270(12) 0.0019(10) 0.0040(10) 0.0030(10)
C26 0.0271(13) 0.0297(12) 0.0344(13) 0.0041(11) 0.0045(11) 0.0003(10)
C16 0.0420(15) 0.0260(12) 0.0297(13) 0.0060(10) 0.0052(12) -0.0033(11)
C36 0.0265(13) 0.0374(14) 0.0323(13) 0.0004(11) 0.0071(11) 0.0001(11)
C32 0.0301(14) 0.0298(12) 0.0393(14) 0.0001(11) 0.0081(12) 0.0014(11)
C14 0.0328(14) 0.0347(13) 0.0297(13) -0.0076(11) 0.0078(11) 0.0020(11)
C29 0.0237(13) 0.0557(18) 0.0258(12) 0.0056(12) 0.0011(10) -0.0083(12)
C22 0.0390(15) 0.0344(14) 0.0303(13) 0.0053(11) 0.0028(12) 0.0127(12)
C21 0.0242(13) 0.0501(17) 0.0282(13) 0.0003(12) -0.0002(11) 0.0067(12)
C15 0.0364(14) 0.0429(15) 0.0216(12) 0.0005(11) 0.0052(11) -0.0045(12)
C20 0.0255(13) 0.0400(14) 0.0330(13) -0.0020(11) 0.0049(11) -0.0057(11)
C27 0.0330(14) 0.0303(13) 0.0432(15) 0.0068(12) -0.0052(12) -0.0044(11)
C35 0.0292(14) 0.0571(18) 0.0399(15) 0.0068(14) 0.0052(12) 0.0118(13)
C28 0.0315(14) 0.0433(15) 0.0356(14) 0.0144(12) -0.0050(12) -0.0116(12)
C33 0.0556(19) 0.0298(14) 0.0454(16) 0.0078(12) 0.0193(15) 0.0074(13)
C34 0.0452(18) 0.0498(18) 0.0431(16) 0.0130(14) 0.0138(14) 0.0248(15)

loop_
_atom_type_symbol
_atom_type_description
_atom_type_scat_dispersion_real
_atom_type_scat_dispersion_imag
_atom_type_scat_source
C C 0.0181 0.0091 'International Tables Vol C Tables 4.2.6.8 and 6.1.1.4'
H H 0.0000 0.0000 'International Tables Vol C Tables 4.2.6.8 and 6.1.1.4'
Br Br -0.6763 1.2805 'International Tables Vol C Tables 4.2.6.8 and 6.1.1.4'
N N 0.0311 0.0180 'International Tables Vol C Tables 4.2.6.8 and 6.1.1.4'

loop_
_geom_angle_atom_site_label_1
_geom_angle_atom_site_label_2
_geom_angle_atom_site_label_3
_geom_angle
_geom_angle_site_symmetry_1
_geom_angle_site_symmetry_3
_geom_angle_publ_flag
C1 N11 C12 122.1(2) . . ?
C1 N11 C18 122.32(19) . . ?
C12 N11 C18 115.25(19) . . ?
C6 N24 C25 118.6(2) . . ?
C6 N24 C31 117.6(2) . . ?
C25 N24 C31 122.1(2) . . ?
C17 C12 C13 120.4(2) . . ?
C17 C12 N11 119.7(2) . . ?
C13 C12 N11 119.8(2) . . ?
C5 C4 C3 126.7(2) . . ?
C5 C4 C8 106.6(2) . . ?
C3 C4 C8 126.7(2) . . ?
N11 C1 C10 117.2(2) . . ?
N11 C1 C2 116.8(2) . . ?
C10 C1 C2 126.0(2) . . ?
C3 C2 C1 129.6(2) . . ?
C2 C3 C4 130.6(2) . . ?
C9 C10 C1 129.9(2) . . ?
C19 C18 C23 120.6(2) . . ?
C19 C18 N11 120.1(2) . . ?
C23 C18 N11 119.3(2) . . ?
C9 C8 C7 127.7(2) . . ?
C9 C8 C4 126.6(2) . . ?
C7 C8 C4 105.7(2) . . ?
C14 C13 C12 119.3(2) . . ?
C5 C6 C7 106.5(2) . . ?
C5 C6 N24 126.7(2) . . ?
C7 C6 N24 126.8(2) . . ?
C8 C9 C10 130.5(2) . . ?
C8 C7 C6 110.7(2) . . ?
C8 C7 Br38 125.98(19) . . ?
C6 C7 Br38 123.32(18) . . ?
C26 C25 C30 119.4(2) . . ?
C26 C25 N24 120.2(2) . . ?
C30 C25 N24 120.4(2) . . ?
C16 C17 C12 119.3(2) . . ?
C36 C31 C32 119.2(3) . . ?
C36 C31 N24 121.9(2) . . ?
C32 C31 N24 118.9(2) . . ?
C4 C5 C6 110.5(2) . . ?
C4 C5 Br37 124.72(19) . . ?
C6 C5 Br37 124.80(19) . . ?
C18 C19 C20 119.5(2) . . ?
C29 C30 C25 119.7(3) . . ?
C18 C23 C22 119.4(3) . . ?
C25 C26 C27 119.9(3) . . ?
C15 C16 C17 120.5(2) . . ?
C35 C36 C31 119.6(3) . . ?
C33 C32 C31 120.2(3) . . ?
C15 C14 C13 120.2(2) . . ?
C28 C29 C30 120.8(3) . . ?
C21 C22 C23 120.4(2) . . ?
C22 C21 C20 120.0(3) . . ?
C16 C15 C14 120.2(2) . . ?
C19 C20 C21 120.0(3) . . ?
C28 C27 C26 120.6(3) . . ?
C36 C35 C34 121.2(3) . . ?
C27 C28 C29 119.6(3) . . ?
C34 C33 C32 120.4(3) . . ?
C33 C34 C35 119.4(3) . . ?

loop_
_geom_bond_atom_site_label_1
_geom_bond_atom_site_label_2
_geom_bond_distance
_geom_bond_site_symmetry_2
_geom_bond_publ_flag
Br37 C5 1.880(2) . ?
Br38 C7 1.880(2) . ?
N11 C1 1.376(3) . ?
N11 C12 1.439(3) . ?
N11 C18 1.443(3) . ?
N24 C6 1.407(3) . ?
N24 C25 1.419(3) . ?
N24 C31 1.421(3) . ?
C12 C17 1.391(4) . ?
C12 C13 1.392(3) . ?
C4 C5 1.393(3) . ?
C4 C3 1.404(3) . ?
C4 C8 1.473(3) . ?
C1 C10 1.417(3) . ?
C1 C2 1.421(4) . ?
C2 C3 1.374(4) . ?
C10 C9 1.387(3) . ?
C18 C19 1.384(4) . ?
C18 C23 1.386(3) . ?
C8 C9 1.387(3) . ?
C8 C7 1.399(3) . ?
C13 C14 1.389(4) . ?
C6 C5 1.403(3) . ?
C6 C7 1.405(4) . ?
C25 C26 1.394(4) . ?
C25 C30 1.397(4) . ?
C17 C16 1.384(4) . ?
C31 C36 1.391(4) . ?
C31 C32 1.392(4) . ?
C19 C20 1.388(4) . ?
C30 C29 1.389(4) . ?
C23 C22 1.387(4) . ?
C26 C27 1.395(4) . ?
C16 C15 1.377(4) . ?
C36 C35 1.381(4) . ?
C32 C33 1.391(4) . ?
C14 C15 1.382(4) . ?
C29 C28 1.383(5) . ?
C22 C21 1.378(4) . ?
C21 C20 1.389(4) . ?
C27 C28 1.377(4) . ?
C35 C34 1.383(5) . ?
C33 C34 1.369(5) . ?
